data_7006229
loop_
_publ_author_name
'Nikiforov, Grigory B.'
'Roesky, Herbert W.'
'Jones, Peter G.'
'Oswald, Rainer B.'
'Noltemeyer, Mathias'

_publ_section_title
;
 A ligand influence on the stability of heterobimetallic complexes
 containing the Ti(&#x00B5;-O)Al skeleton. Transformation of
 heterometallic systems to the homometallic Ti(iv) and Al(iii)
 complexes
;
_journal_issue 37
_journal_name_full 'Dalton Transactions'
_journal_page_first 4149
_journal_paper_doi 10.1039/b710470g
_journal_year 2007
_chemical_formula_sum 'C74 H98 N4 O2 Ti2'
_chemical_formula_weight 1171.36
_chemical_name_systematic
;
?
;
_space_group_IT_number 12
_symmetry_cell_setting monoclinic
_symmetry_space_group_name_Hall '-C 2y'
_symmetry_space_group_name_H-M 'C 1 2/m 1'
_atom_sites_solution_hydrogens geom
_atom_sites_solution_primary direct
_atom_sites_solution_secondary difmap
_audit_creation_method SHELXL-97
_cell_angle_alpha 90.00
_cell_angle_beta 110.296(4)
_cell_angle_gamma 90.00
_cell_formula_units_Z 2
_cell_length_a 18.7080(17)
_cell_length_b 20.4316(18)
_cell_length_c 9.0082(8)
_cell_measurement_reflns_used 7150
_cell_measurement_temperature 133(2)
_cell_measurement_theta_max 29.80
_cell_measurement_theta_min 2.32
_cell_volume 3229.5(5)
_computing_cell_refinement 'Bruker SAINT'
_computing_data_collection 'Bruker SMART'
_computing_data_reduction 'Bruker SAINT'
_computing_molecular_graphics 'Siemens XP'
_computing_publication_material SHELXL-97
_computing_structure_refinement 'SHELXL-97 (Sheldrick, 1997)'
_computing_structure_solution 'SHELXS-97 (Sheldrick, 1990)'
_diffrn_ambient_temperature 133(2)
_diffrn_detector_area_resol_mean 8.192
_diffrn_measured_fraction_theta_full 1.000
_diffrn_measured_fraction_theta_max 1.000
_diffrn_measurement_device_type 'Bruker SMART 1000 CCD area detector'
_diffrn_measurement_method 'phi and omega scans'
_diffrn_radiation_monochromator graphite
_diffrn_radiation_source 'fine-focus sealed tube'
_diffrn_radiation_type MoK\a
_diffrn_radiation_wavelength 0.71073
_diffrn_reflns_av_R_equivalents 0.1551
_diffrn_reflns_av_sigmaI/netI 0.1021
_diffrn_reflns_limit_h_max 23
_diffrn_reflns_limit_h_min -23
_diffrn_reflns_limit_k_max 25
_diffrn_reflns_limit_k_min -25
_diffrn_reflns_limit_l_max 11
_diffrn_reflns_limit_l_min -11
_diffrn_reflns_number 20806
_diffrn_reflns_theta_full 26.00
_diffrn_reflns_theta_max 26.36
_diffrn_reflns_theta_min 1.53
_exptl_absorpt_coefficient_mu 0.296
_exptl_absorpt_correction_type none
_exptl_crystal_colour yellow
_exptl_crystal_density_diffrn 1.205
_exptl_crystal_density_meas ?
_exptl_crystal_density_method .
_exptl_crystal_description tablet
_exptl_crystal_F_000 1260
_exptl_crystal_size_max 0.18
_exptl_crystal_size_mid 0.18
_exptl_crystal_size_min 0.12
_refine_diff_density_max 0.939
_refine_diff_density_min -0.634
_refine_diff_density_rms 0.113
_refine_ls_extinction_method none
_refine_ls_goodness_of_fit_ref 1.041
_refine_ls_hydrogen_treatment mixed
_refine_ls_matrix_type full
_refine_ls_number_parameters 177
_refine_ls_number_reflns 3406
_refine_ls_number_restraints 141
_refine_ls_restrained_S_all 1.021
_refine_ls_R_factor_all 0.1165
_refine_ls_R_factor_gt 0.0760
_refine_ls_shift/su_max 0.002
_refine_ls_shift/su_mean 0.000
_refine_ls_structure_factor_coef Fsqd
_refine_ls_weighting_details 'calc w=1/[\s^2^(Fo^2^)+(0.1051P)^2^+10.0013P] where P=(Fo^2^+2Fc^2^)/3'
_refine_ls_weighting_scheme calc
_refine_ls_wR_factor_gt 0.1920
_refine_ls_wR_factor_ref 0.2132
_reflns_number_gt 2283
_reflns_number_total 3406
_reflns_threshold_expression >2sigma(I)
_cod_data_source_file b710470g.txt
_cod_data_source_block goega
_cod_depositor_comments
;
The following automatic conversions were performed:
'_symmetry_cell_setting' value 'Monoclinic' changed to 'monoclinic'
according to '/home/saulius/struct/CIF-dictionaries/cif_core.dic'
dictionary named 'cif_core.dic' version 2.4.1 from 2010-06-29.

Automatic conversion script
Id: cif_fix_enum 1527 2010-12-29 10:47:43Z saulius 
;
_cod_original_sg_symbol_H-M 'C 2/m'
_cod_database_code 7006229

loop_
_symmetry_equiv_pos_as_xyz
'x, y, z'
'-x, y, -z'
'x+1/2, y+1/2, z'
'-x+1/2, y+1/2, -z'
'-x, -y, -z'
'x, -y, z'
'-x+1/2, -y+1/2, -z'
'x+1/2, -y+1/2, z'

loop_
_atom_site_label
_atom_site_type_symbol
_atom_site_fract_x
_atom_site_fract_y
_atom_site_fract_z
_atom_site_U_iso_or_equiv
_atom_site_adp_type
_atom_site_occupancy
_atom_site_symmetry_multiplicity
_atom_site_calc_flag
_atom_site_refinement_flags
_atom_site_disorder_assembly
_atom_site_disorder_group
Ti Ti 0.43348(5) 0.0000 0.53427(11) 0.0108(3) Uani 1 2 d S . .
O O 0.5000 0.05967(16) 0.5000 0.0144(8) Uani 1 2 d S . .
N N 0.34287(17) 0.07074(14) 0.4689(3) 0.0135(7) Uani 1 1 d U . .
C1 C 0.4595(3) 0.0000 0.7797(6) 0.0192(12) Uani 1 2 d S . .
H1A H 0.4748 -0.0441 0.8212 0.023 Uiso 0.50 1 calc PR . .
H1B H 0.4146 0.0136 0.8041 0.023 Uiso 0.50 1 calc PR . .
H1C H 0.5015 0.0306 0.8288 0.023 Uiso 0.50 1 calc PR . .
C2 C 0.2797(2) 0.06116(18) 0.5039(4) 0.0157(8) Uani 1 1 d U . .
C3 C 0.2557(3) 0.0000 0.5357(6) 0.0166(11) Uani 1 2 d SU . .
H3 H 0.2183 0.0000 0.5852 0.020 Uiso 1 2 calc SR . .
C4 C 0.2283(2) 0.1179(2) 0.5065(5) 0.0251(9) Uani 1 1 d U . .
H4A H 0.2556 0.1481 0.5919 0.030 Uiso 1 1 calc R . .
H4B H 0.1827 0.1014 0.5242 0.030 Uiso 1 1 calc R . .
H4C H 0.2132 0.1410 0.4049 0.030 Uiso 1 1 calc R . .
C11 C 0.3503(2) 0.13594(18) 0.4110(4) 0.0157(8) Uani 1 1 d U . .
C12 C 0.3789(2) 0.18761(18) 0.5169(5) 0.0173(8) Uani 1 1 d U . .
C13 C 0.3815(2) 0.24987(18) 0.4548(5) 0.0221(9) Uani 1 1 d U . .
H13 H 0.4025 0.2852 0.5250 0.027 Uiso 1 1 calc R . .
C14 C 0.3544(2) 0.2612(2) 0.2943(5) 0.0242(9) Uani 1 1 d U . .
H14 H 0.3557 0.3041 0.2547 0.029 Uiso 1 1 calc R . .
C15 C 0.3251(2) 0.20984(19) 0.1903(5) 0.0223(9) Uani 1 1 d U . .
H15 H 0.3059 0.2180 0.0797 0.027 Uiso 1 1 calc R . .
C16 C 0.3232(2) 0.14650(19) 0.2455(5) 0.0206(9) Uani 1 1 d U . .
C17 C 0.4061(2) 0.17898(19) 0.6945(5) 0.0195(8) Uani 1 1 d U . .
H17 H 0.3879 0.1354 0.7174 0.023 Uiso 1 1 calc R . .
C18 C 0.3742(3) 0.2317(2) 0.7765(5) 0.0256(9) Uani 1 1 d U . .
H18A H 0.3935 0.2242 0.8911 0.038 Uiso 1 1 calc R . .
H18B H 0.3184 0.2295 0.7368 0.038 Uiso 1 1 calc R . .
H18C H 0.3904 0.2750 0.7539 0.038 Uiso 1 1 calc R . .
C19 C 0.4926(2) 0.1792(2) 0.7629(5) 0.0247(9) Uani 1 1 d U . .
H19A H 0.5093 0.1736 0.8779 0.037 Uiso 1 1 calc R . .
H19B H 0.5118 0.2209 0.7382 0.037 Uiso 1 1 calc R . .
H19C H 0.5124 0.1432 0.7166 0.037 Uiso 1 1 calc R . .
C20 C 0.2887(3) 0.0922(2) 0.1287(5) 0.0344(11) Uani 1 1 d U . .
H20 H 0.3063 0.0497 0.1844 0.041 Uiso 1 1 calc R . .
C21 C 0.2033(4) 0.0937(4) 0.0774(7) 0.082(3) Uani 1 1 d U . .
H21A H 0.1819 0.0582 0.0017 0.123 Uiso 1 1 calc R . .
H21B H 0.1845 0.1358 0.0270 0.123 Uiso 1 1 calc R . .
H21C H 0.1878 0.0880 0.1699 0.123 Uiso 1 1 calc R . .
C22 C 0.3133(3) 0.0939(3) -0.0146(6) 0.0479(14) Uani 1 1 d U . .
H22A H 0.2891 0.0578 -0.0859 0.072 Uiso 1 1 calc R . .
H22B H 0.3689 0.0893 0.0196 0.072 Uiso 1 1 calc R . .
H22C H 0.2980 0.1356 -0.0701 0.072 Uiso 1 1 calc R . .
C91 C -0.0051(7) 0.0335(5) 0.2502(13) 0.081(4) Uiso 0.50 1 d PGU A -1
C92 C 0.0427(6) -0.0076(7) 0.2042(12) 0.124(5) Uiso 0.50 1 d PGU A -1
H92 H 0.0791 0.0104 0.1639 0.149 Uiso 0.50 1 calc PR A -1
C93 C 0.0372(7) -0.0751(6) 0.2173(15) 0.143(9) Uiso 0.50 1 d PGU A -1
H93 H 0.0699 -0.1032 0.1859 0.172 Uiso 0.50 1 calc PR A -1
C94 C -0.0160(8) -0.1014(4) 0.2763(16) 0.086(5) Uiso 0.50 1 d PGU A -1
H94 H -0.0197 -0.1475 0.2853 0.103 Uiso 0.50 1 calc PR A -1
C95 C -0.0638(6) -0.0603(6) 0.3223(13) 0.129(7) Uiso 0.50 1 d PGU A -1
H95 H -0.1002 -0.0784 0.3626 0.155 Uiso 0.50 1 calc PR A -1
C96 C -0.0584(6) 0.0071(6) 0.3092(13) 0.129(5) Uiso 0.50 1 d PGU A -1
H96 H -0.0910 0.0352 0.3406 0.155 Uiso 0.50 1 calc PR A -1
C97 C 0.0033(14) 0.1076(12) 0.205(3) 0.124(7) Uiso 0.50 1 d PU A -1

loop_
_atom_site_aniso_label
_atom_site_aniso_U_11
_atom_site_aniso_U_22
_atom_site_aniso_U_33
_atom_site_aniso_U_23
_atom_site_aniso_U_13
_atom_site_aniso_U_12
Ti 0.0156(5) 0.0086(5) 0.0107(5) 0.000 0.0076(4) 0.000
O 0.0201(19) 0.0066(17) 0.0202(19) 0.000 0.0116(16) 0.000
N 0.0162(16) 0.0100(15) 0.0153(16) 0.0012(12) 0.0068(13) -0.0012(12)
C1 0.028(3) 0.014(3) 0.021(3) 0.000 0.015(2) 0.000
C2 0.0181(19) 0.0159(19) 0.0133(18) 0.0003(15) 0.0057(15) 0.0013(15)
C3 0.020(3) 0.018(3) 0.017(3) 0.000 0.012(2) 0.000
C4 0.028(2) 0.017(2) 0.037(2) 0.0019(18) 0.020(2) 0.0037(17)
C11 0.0161(19) 0.0121(18) 0.0214(19) 0.0049(14) 0.0096(16) 0.0032(14)
C12 0.0186(19) 0.0127(18) 0.026(2) 0.0029(15) 0.0144(16) 0.0024(15)
C13 0.034(2) 0.0101(19) 0.030(2) -0.0012(16) 0.0201(19) 0.0012(16)
C14 0.033(2) 0.0143(19) 0.034(2) 0.0083(17) 0.022(2) 0.0071(17)
C15 0.027(2) 0.024(2) 0.019(2) 0.0100(16) 0.0115(17) 0.0083(17)
C16 0.025(2) 0.018(2) 0.0187(19) 0.0015(15) 0.0079(17) 0.0025(16)
C17 0.026(2) 0.0138(19) 0.022(2) -0.0002(15) 0.0137(17) -0.0021(16)
C18 0.033(2) 0.022(2) 0.028(2) 0.0005(18) 0.0178(19) 0.0032(18)
C19 0.025(2) 0.027(2) 0.023(2) -0.0056(17) 0.0099(18) -0.0009(18)
C20 0.054(3) 0.026(2) 0.017(2) 0.0063(17) 0.004(2) -0.009(2)
C21 0.063(4) 0.140(7) 0.044(4) -0.031(4) 0.019(3) -0.064(4)
C22 0.063(4) 0.045(3) 0.038(3) -0.015(2) 0.020(3) -0.008(3)

loop_
_atom_type_symbol
_atom_type_description
_atom_type_scat_dispersion_real
_atom_type_scat_dispersion_imag
_atom_type_scat_source
C C 0.0033 0.0016 'International Tables Vol C Tables 4.2.6.8 and 6.1.1.4'
H H 0.0000 0.0000 'International Tables Vol C Tables 4.2.6.8 and 6.1.1.4'
N N 0.0061 0.0033 'International Tables Vol C Tables 4.2.6.8 and 6.1.1.4'
O O 0.0106 0.0060 'International Tables Vol C Tables 4.2.6.8 and 6.1.1.4'
Ti Ti 0.2776 0.4457 'International Tables Vol C Tables 4.2.6.8 and 6.1.1.4'

loop_
_geom_angle_atom_site_label_1
_geom_angle_atom_site_label_2
_geom_angle_atom_site_label_3
_geom_angle
_geom_angle_site_symmetry_1
_geom_angle_site_symmetry_3
_geom_angle_publ_flag
O Ti O 82.83(16) 5_656 . ?
O Ti C1 104.69(12) 5_656 . ?
O Ti C1 104.69(12) . . ?
O Ti N 155.98(9) 5_656 . ?
O Ti N 91.35(11) . . ?
C1 Ti N 99.33(14) . . ?
O Ti N 91.35(11) 5_656 6 ?
O Ti N 155.98(9) . 6 ?
C1 Ti N 99.33(14) . 6 ?
N Ti N 84.54(16) . 6 ?
O Ti Ti 41.42(8) 5_656 5_656 ?
O Ti Ti 41.41(8) . 5_656 ?
C1 Ti Ti 109.76(16) . 5_656 ?
N Ti Ti 128.66(8) . 5_656 ?
N Ti Ti 128.66(8) 6 5_656 ?
Ti O Ti 97.17(16) 5_656 . ?
C2 N C11 114.8(3) . . ?
C2 N Ti 120.9(2) . . ?
C11 N Ti 123.4(2) . . ?
N C2 C3 123.7(4) . . ?
N C2 C4 120.6(3) . . ?
C3 C2 C4 115.7(3) . . ?
C2 C3 C2 127.9(5) 6 . ?
C12 C11 C16 121.1(3) . . ?
C12 C11 N 120.5(3) . . ?
C16 C11 N 118.3(3) . . ?
C13 C12 C11 118.2(4) . . ?
C13 C12 C17 119.0(3) . . ?
C11 C12 C17 122.9(3) . . ?
C14 C13 C12 121.5(4) . . ?
C13 C14 C15 119.9(4) . . ?
C14 C15 C16 121.0(4) . . ?
C15 C16 C11 118.3(4) . . ?
C15 C16 C20 119.5(4) . . ?
C11 C16 C20 122.1(3) . . ?
C12 C17 C19 110.4(3) . . ?
C12 C17 C18 112.5(3) . . ?
C19 C17 C18 109.8(3) . . ?
C21 C20 C16 110.6(4) . . ?
C21 C20 C22 110.0(4) . . ?
C16 C20 C22 113.2(4) . . ?
C92 C91 C96 120.0 . . ?
C92 C91 C97 111.7(14) . . ?
C96 C91 C97 127.9(14) . . ?
C93 C92 C91 120.0 . . ?
C92 C93 C94 120.0 . . ?
C95 C94 C93 120.0 . . ?
C96 C95 C94 120.0 . . ?
C95 C96 C91 120.0 . . ?

loop_
_geom_bond_atom_site_label_1
_geom_bond_atom_site_label_2
_geom_bond_distance
_geom_bond_site_symmetry_2
_geom_bond_publ_flag
Ti O 1.843(2) 5_656 ?
Ti O 1.843(2) . ?
Ti C1 2.092(5) . ?
Ti N 2.149(3) . ?
Ti N 2.149(3) 6 ?
Ti Ti 2.7643(18) 5_656 ?
O Ti 1.843(2) 5_656 ?
N C2 1.339(5) . ?
N C11 1.455(5) . ?
C2 C3 1.391(4) . ?
C2 C4 1.512(5) . ?
C3 C2 1.391(4) 6 ?
C11 C12 1.399(5) . ?
C11 C16 1.415(5) . ?
C12 C13 1.397(5) . ?
C12 C17 1.511(5) . ?
C13 C14 1.376(6) . ?
C14 C15 1.386(6) . ?
C15 C16 1.391(5) . ?
C16 C20 1.511(6) . ?
C17 C19 1.519(6) . ?
C17 C18 1.539(5) . ?
C20 C21 1.502(8) . ?
C20 C22 1.514(7) . ?
C91 C92 1.3900 . ?
C91 C96 1.3900 . ?
C91 C97 1.59(2) . ?
C92 C93 1.3900 . ?
C93 C94 1.3900 . ?
C94 C95 1.3900 . ?
C95 C96 1.3900 . ?
